data_1564770
loop_
_publ_author_name
'Prima, Darya O.'
'Madiyeva, Malena'
'Burykina, Julia V.'
'Minyaev, Mikhail E.'
'Boiko, Daniil A.'
'Ananikov, Valentine P.'

_publ_section_title
;
 Evidence for &#x201C;cocktail&#x201D;-type catalysis in Buchwald--Hartwig
 reaction. A mechanistic study
;
_journal_issue 21
_journal_name_full 'Catalysis Science &amp; Technology'
_journal_page_first 7171
_journal_page_last 7188
_journal_paper_doi 10.1039/D1CY01601F
_journal_volume 11
_journal_year 2021
_chemical_formula_moiety 'C54 H74 I2 N4 O2 Pd2'
_chemical_formula_sum 'C54 H74 I2 N4 O2 Pd2'
_chemical_formula_weight 1277.77
_space_group_crystal_system monoclinic
_space_group_IT_number 15
_space_group_name_Hall '-C 2yc'
_space_group_name_H-M_alt 'C 1 2/c 1'
_atom_sites_solution_hydrogens mixed
_atom_sites_solution_primary direct
_atom_sites_solution_secondary difmap
_audit_creation_method SHELXL-2018/3
_audit_update_record
;
2021-04-25 deposited with the CCDC.	2021-09-13 downloaded from the CCDC.
;
_cell_angle_alpha 90
_cell_angle_beta 105.0300(10)
_cell_angle_gamma 90
_cell_formula_units_Z 4
_cell_length_a 25.3642(7)
_cell_length_b 12.2415(3)
_cell_length_c 18.7483(5)
_cell_measurement_reflns_used 9034
_cell_measurement_temperature 120(2)
_cell_measurement_theta_max 34.37
_cell_measurement_theta_min 2.28
_cell_volume 5622.1(3)
_computing_cell_refinement 'SAINT (Bruker, 2019)'
_computing_data_collection '<i>APEX3</i> (Bruker, 2019)'
_computing_data_reduction 'SAINT (Bruker, 2019)'
_computing_molecular_graphics 'SHELXTL (Sheldrick, Acta Cryst., 2008, A64, 112-122)'
_computing_publication_material 'SHELXTL (Sheldrick, Acta Cryst., 2008, A64, 112-122)'
_computing_structure_refinement 'SHELXL-2018 (Sheldrick, Acta Cryst., 2015, C71, 3-8)'
_computing_structure_solution 'SHELXT, SHELXS-2013 (Sheldrick, Acta Cryst., 2015, A71, 3-8)'
_diffrn_ambient_temperature 120(2)
_diffrn_detector_area_resol_mean 7.31
_diffrn_measured_fraction_theta_full 0.999
_diffrn_measured_fraction_theta_max 0.999
_diffrn_measurement_device_type 'Bruker AXS D8 QUEST, Photon III detector'
_diffrn_measurement_method '\f and \w shutterless scans'
_diffrn_radiation_monochromator graphite
_diffrn_radiation_type MoK\a
_diffrn_radiation_wavelength 0.71073
_diffrn_reflns_av_unetI/netI 0.0261
_diffrn_reflns_Laue_measured_fraction_full 0.999
_diffrn_reflns_Laue_measured_fraction_max 0.999
_diffrn_reflns_limit_h_max 38
_diffrn_reflns_limit_h_min -40
_diffrn_reflns_limit_k_max 19
_diffrn_reflns_limit_k_min 0
_diffrn_reflns_limit_l_max 29
_diffrn_reflns_limit_l_min 0
_diffrn_reflns_number 21362
_diffrn_reflns_point_group_measured_fraction_full 0.999
_diffrn_reflns_point_group_measured_fraction_max 0.999
_diffrn_reflns_theta_full 25.242
_diffrn_reflns_theta_max 34.348
_diffrn_reflns_theta_min 2.250
_diffrn_source 'sealed X-Ray tube'
_diffrn_source_current 30
_diffrn_source_power 50
_diffrn_source_size '0.6 mm, fine-focus'
_exptl_absorpt_coefficient_mu 1.778
_exptl_absorpt_correction_T_max 0.1649
_exptl_absorpt_correction_T_min 0.1027
_exptl_absorpt_correction_type multi-scan
_exptl_absorpt_process_details 'SADABS 2016/2 (Krause et al., J. Appl. Cryst. 2015, 48, 3-10)'
_exptl_crystal_colour 'light yellow'
_exptl_crystal_density_diffrn 1.510
_exptl_crystal_density_method 'not measured'
_exptl_crystal_description block
_exptl_crystal_F_000 2560
_exptl_crystal_size_max 0.32
_exptl_crystal_size_mid 0.25
_exptl_crystal_size_min 0.14
_refine_diff_density_max 1.232
_refine_diff_density_min -0.705
_refine_diff_density_rms 0.089
_refine_ls_extinction_method none
_refine_ls_goodness_of_fit_ref 1.059
_refine_ls_hydrogen_treatment mixed
_refine_ls_matrix_type full
_refine_ls_number_parameters 317
_refine_ls_number_reflns 21362
_refine_ls_number_restraints 5
_refine_ls_restrained_S_all 1.059
_refine_ls_R_factor_all 0.0436
_refine_ls_R_factor_gt 0.0337
_refine_ls_shift/su_max 0.002
_refine_ls_shift/su_mean 0.000
_refine_ls_structure_factor_coef Fsqd
_refine_ls_weighting_details 'w=1/[\s^2^(Fo^2^)+(0.0153P)^2^+9.6443P] where P=(Fo^2^+2Fc^2^)/3'
_refine_ls_weighting_scheme calc
_refine_ls_wR_factor_gt 0.0617
_refine_ls_wR_factor_ref 0.0661
_reflns_Friedel_coverage 0.000
_reflns_number_gt 18656
_reflns_number_total 21362
_reflns_threshold_expression 'I > 2\s(I)'
_cod_data_source_file d1cy01601f2.cif
_cod_data_source_block 3C
_cod_depositor_comments 'Adding full bibliography for 1564765--1564770.cif.'
_cod_original_sg_symbol_H-M 'C 2/c'
_cod_database_code 1564770
_shelx_shelxl_version_number 2018/3
_shelx_space_group_comment
;
The symmetry employed for this shelxl refinement is uniquely defined
by the following loop, which should always be used as a source of
symmetry information in preference to the above space-group names.
They are only intended as comments.
;
_shelx_estimated_absorpt_t_min 0.600
_shelx_estimated_absorpt_t_max 0.789

loop_
_space_group_symop_operation_xyz
'x, y, z'
'-x, y, -z+1/2'
'x+1/2, y+1/2, z'
'-x+1/2, y+1/2, -z+1/2'
'-x, -y, -z'
'x, -y, z-1/2'
'-x+1/2, -y+1/2, -z'
'x+1/2, -y+1/2, z-1/2'

loop_
_atom_site_label
_atom_site_type_symbol
_atom_site_fract_x
_atom_site_fract_y
_atom_site_fract_z
_atom_site_U_iso_or_equiv
_atom_site_adp_type
_atom_site_occupancy
_atom_site_site_symmetry_order
_atom_site_calc_flag
_atom_site_refinement_flags_posn
_atom_site_refinement_flags_adp
_atom_site_refinement_flags_occupancy
_atom_site_disorder_assembly
_atom_site_disorder_group
I1 I 0.39135(2) 0.66658(2) 0.57634(2) 0.03267(4) Uani 1 1 d . . . . .
Pd1 Pd 0.43899(2) 0.61869(2) 0.71060(2) 0.02139(3) Uani 1 1 d . . . . .
O1 O 0.51218(6) 0.58558(16) 0.68573(9) 0.0283(3) Uani 1 1 d D . . . .
H1A H 0.5181(16) 0.625(3) 0.6547(18) 0.034 Uiso 0.74(5) 1 d D U P A 1
H1B H 0.511(5) 0.531(6) 0.660(5) 0.034 Uiso 0.26(5) 1 d D U P A 2
N1 N 0.36047(7) 0.72186(16) 0.78379(10) 0.0251(3) Uani 1 1 d . . . . .
C1 C 0.37092(8) 0.64105(18) 0.73967(11) 0.0234(4) Uani 1 1 d . . . . .
N2 N 0.32365(7) 0.58229(16) 0.72055(10) 0.0259(4) Uani 1 1 d . . . . .
C2 C 0.28455(9) 0.6283(2) 0.75156(13) 0.0331(5) Uani 1 1 d . . . . .
H2 H 0.248387 0.602474 0.745986 0.040 Uiso 1 1 calc R U . . .
C3 C 0.30720(9) 0.7154(2) 0.79060(14) 0.0319(5) Uani 1 1 d . . . . .
H3 H 0.290269 0.763553 0.817691 0.038 Uiso 1 1 calc R U . . .
C4 C 0.39943(8) 0.80055(19) 0.82344(12) 0.0255(4) Uani 1 1 d . . . . .
C5 C 0.42514(9) 0.7789(2) 0.89798(12) 0.0291(4) Uani 1 1 d . . . . .
C6 C 0.46169(11) 0.8576(2) 0.93508(14) 0.0384(6) Uani 1 1 d . . . . .
H6 H 0.480552 0.845875 0.985312 0.046 Uiso 1 1 calc R U . . .
C7 C 0.47106(12) 0.9520(3) 0.90035(16) 0.0440(7) Uani 1 1 d . . . . .
H7 H 0.496097 1.004582 0.927001 0.053 Uiso 1 1 calc R U . . .
C8 C 0.44441(11) 0.9713(2) 0.82702(15) 0.0382(6) Uani 1 1 d . . . . .
H8 H 0.451219 1.037105 0.804069 0.046 Uiso 1 1 calc R U . . .
C9 C 0.40770(9) 0.8951(2) 0.78656(13) 0.0288(4) Uani 1 1 d . . . . .
C10 C 0.41283(10) 0.6776(2) 0.93816(13) 0.0338(5) Uani 1 1 d . . . . .
H10 H 0.397443 0.620548 0.900349 0.041 Uiso 1 1 calc R U . . .
C11 C 0.46315(12) 0.6301(3) 0.99238(18) 0.0527(8) Uani 1 1 d . . . . .
H11A H 0.453431 0.561141 1.012351 0.079 Uiso 1 1 calc R U . . .
H11B H 0.476687 0.681836 1.032853 0.079 Uiso 1 1 calc R U . . .
H11C H 0.491645 0.616609 0.966754 0.079 Uiso 1 1 calc R U . . .
C12 C 0.37008(13) 0.7030(3) 0.98056(19) 0.0518(8) Uani 1 1 d . . . . .
H12A H 0.362490 0.636739 1.005533 0.078 Uiso 1 1 calc R U . . .
H12B H 0.336389 0.728381 0.945951 0.078 Uiso 1 1 calc R U . . .
H12C H 0.384034 0.759988 1.017301 0.078 Uiso 1 1 calc R U . . .
C13 C 0.37533(10) 0.9171(2) 0.70757(13) 0.0324(5) Uani 1 1 d . . . . .
H13 H 0.364581 0.845074 0.682868 0.039 Uiso 1 1 calc R U . . .
C14 C 0.32294(11) 0.9786(2) 0.70949(15) 0.0378(6) Uani 1 1 d . . . . .
H14A H 0.301111 0.991811 0.658893 0.057 Uiso 1 1 calc R U . . .
H14B H 0.332518 1.048564 0.734943 0.057 Uiso 1 1 calc R U . . .
H14C H 0.301770 0.934624 0.735877 0.057 Uiso 1 1 calc R U . . .
C15 C 0.40710(12) 0.9798(3) 0.66258(17) 0.0461(7) Uani 1 1 d . . . . .
H15A H 0.384678 0.987852 0.611744 0.069 Uiso 1 1 calc R U . . .
H15B H 0.440586 0.939953 0.662533 0.069 Uiso 1 1 calc R U . . .
H15C H 0.416542 1.052278 0.684431 0.069 Uiso 1 1 calc R U . . .
C16 C 0.31523(9) 0.4795(2) 0.68168(12) 0.0277(4) Uani 1 1 d . . . . .
C17 C 0.34433(10) 0.3885(2) 0.71558(13) 0.0322(5) Uani 1 1 d D . . . .
C18 C 0.33354(12) 0.2886(2) 0.67904(16) 0.0383(6) Uani 1 1 d . . . . .
H18 H 0.353507 0.225627 0.700091 0.046 Uiso 1 1 calc R U . . .
C19 C 0.29419(12) 0.2796(2) 0.61257(15) 0.0408(6) Uani 1 1 d . . . . .
H19 H 0.287039 0.210813 0.588606 0.049 Uiso 1 1 calc R U . . .
C20 C 0.26547(11) 0.3705(2) 0.58128(14) 0.0386(6) Uani 1 1 d . . . . .
H20 H 0.238262 0.362972 0.535961 0.046 Uiso 1 1 calc R U . . .
C21 C 0.27508(9) 0.4736(2) 0.61410(12) 0.0312(5) Uani 1 1 d . . . . .
C22A C 0.3790(2) 0.3967(6) 0.7955(2) 0.0360(12) Uani 0.591(5) 1 d D . P B 1
H22A H 0.397387 0.469677 0.801858 0.043 Uiso 0.591(5) 1 calc R U P B 1
C23A C 0.4236(3) 0.3088(5) 0.8103(4) 0.0642(18) Uani 0.591(5) 1 d D . P B 1
H23A H 0.446697 0.316757 0.860814 0.096 Uiso 0.591(5) 1 calc R U P B 1
H23B H 0.446036 0.317281 0.775228 0.096 Uiso 0.591(5) 1 calc R U P B 1
H23C H 0.406675 0.236340 0.804409 0.096 Uiso 0.591(5) 1 calc R U P B 1
C24A C 0.3443(3) 0.3890(6) 0.8509(3) 0.0600(15) Uani 0.591(5) 1 d D . P B 1
H24A H 0.368183 0.386003 0.901122 0.090 Uiso 0.591(5) 1 calc R U P B 1
H24B H 0.321848 0.322773 0.841090 0.090 Uiso 0.591(5) 1 calc R U P B 1
H24C H 0.320557 0.453233 0.845854 0.090 Uiso 0.591(5) 1 calc R U P B 1
C22B C 0.3907(3) 0.3857(10) 0.7867(3) 0.0360(12) Uani 0.409(5) 1 d D . P B 2
H22B H 0.398214 0.463103 0.803285 0.043 Uiso 0.409(5) 1 calc R U P B 2
C23B C 0.4450(4) 0.3370(9) 0.7805(6) 0.0642(18) Uani 0.409(5) 1 d D . P B 2
H23D H 0.472688 0.346702 0.827373 0.096 Uiso 0.409(5) 1 calc R U P B 2
H23E H 0.456813 0.374181 0.740970 0.096 Uiso 0.409(5) 1 calc R U P B 2
H23F H 0.440222 0.258905 0.769074 0.096 Uiso 0.409(5) 1 calc R U P B 2
C24B C 0.3696(4) 0.3274(9) 0.8459(4) 0.0600(15) Uani 0.409(5) 1 d D . P B 2
H24D H 0.395364 0.338404 0.894297 0.090 Uiso 0.409(5) 1 calc R U P B 2
H24E H 0.366059 0.249079 0.834838 0.090 Uiso 0.409(5) 1 calc R U P B 2
H24F H 0.333904 0.357290 0.846553 0.090 Uiso 0.409(5) 1 calc R U P B 2
C25 C 0.24169(10) 0.5708(3) 0.57714(14) 0.0386(6) Uani 1 1 d . . . . .
H25 H 0.258505 0.638869 0.602755 0.046 Uiso 1 1 calc R U . . .
C26 C 0.24090(12) 0.5796(3) 0.49533(15) 0.0503(8) Uani 1 1 d . . . . .
H26A H 0.221373 0.646023 0.474370 0.076 Uiso 1 1 calc R U . . .
H26B H 0.222384 0.515630 0.468744 0.076 Uiso 1 1 calc R U . . .
H26C H 0.278444 0.582674 0.490554 0.076 Uiso 1 1 calc R U . . .
C27 C 0.18239(11) 0.5632(3) 0.58360(17) 0.0511(8) Uani 1 1 d . . . . .
H27A H 0.161732 0.626931 0.559818 0.077 Uiso 1 1 calc R U . . .
H27B H 0.182358 0.561467 0.635849 0.077 Uiso 1 1 calc R U . . .
H27C H 0.165410 0.496439 0.559242 0.077 Uiso 1 1 calc R U . . .

loop_
_atom_site_aniso_label
_atom_site_aniso_U_11
_atom_site_aniso_U_22
_atom_site_aniso_U_33
_atom_site_aniso_U_23
_atom_site_aniso_U_13
_atom_site_aniso_U_12
I1 0.02721(7) 0.04827(9) 0.02177(6) 0.00137(6) 0.00497(5) 0.00399(6)
Pd1 0.01875(6) 0.02443(7) 0.02062(6) -0.00199(6) 0.00442(5) -0.00077(6)
O1 0.0214(7) 0.0382(9) 0.0251(7) -0.0005(7) 0.0057(6) 0.0002(7)
N1 0.0202(8) 0.0299(9) 0.0255(8) -0.0045(7) 0.0062(6) -0.0009(7)
C1 0.0215(9) 0.0274(10) 0.0204(8) -0.0007(7) 0.0036(7) -0.0019(7)
N2 0.0224(8) 0.0323(9) 0.0228(8) -0.0031(7) 0.0056(6) -0.0055(7)
C2 0.0229(10) 0.0455(14) 0.0330(11) -0.0055(10) 0.0108(8) -0.0070(9)
C3 0.0235(10) 0.0405(12) 0.0342(11) -0.0060(10) 0.0123(8) -0.0018(9)
C4 0.0203(9) 0.0289(10) 0.0266(9) -0.0068(8) 0.0051(7) 0.0006(8)
C5 0.0260(10) 0.0345(11) 0.0260(10) -0.0058(9) 0.0055(8) 0.0024(9)
C6 0.0359(13) 0.0468(15) 0.0292(11) -0.0109(11) 0.0025(9) -0.0019(11)
C7 0.0440(15) 0.0451(16) 0.0410(14) -0.0188(12) 0.0077(11) -0.0142(12)
C8 0.0425(14) 0.0315(12) 0.0415(14) -0.0079(11) 0.0127(11) -0.0072(11)
C9 0.0260(10) 0.0305(11) 0.0305(10) -0.0046(9) 0.0083(8) 0.0010(8)
C10 0.0326(12) 0.0400(13) 0.0288(11) 0.0012(10) 0.0079(9) 0.0059(10)
C11 0.0410(15) 0.072(2) 0.0479(16) 0.0229(16) 0.0169(13) 0.0168(15)
C12 0.0450(17) 0.066(2) 0.0520(17) 0.0116(17) 0.0272(14) 0.0150(15)
C13 0.0334(12) 0.0339(12) 0.0303(11) -0.0002(9) 0.0091(9) 0.0046(10)
C14 0.0356(13) 0.0412(14) 0.0369(13) 0.0069(11) 0.0101(10) 0.0101(11)
C15 0.0465(16) 0.0554(18) 0.0415(14) 0.0078(13) 0.0206(12) 0.0056(14)
C16 0.0273(10) 0.0331(11) 0.0232(9) -0.0039(8) 0.0072(8) -0.0092(9)
C17 0.0344(12) 0.0315(11) 0.0296(11) 0.0000(9) 0.0065(9) -0.0096(10)
C18 0.0429(14) 0.0315(12) 0.0427(14) -0.0036(11) 0.0153(11) -0.0098(11)
C19 0.0459(15) 0.0435(15) 0.0376(13) -0.0166(12) 0.0190(11) -0.0187(12)
C20 0.0363(13) 0.0535(16) 0.0269(11) -0.0112(11) 0.0100(9) -0.0185(12)
C21 0.0257(10) 0.0448(14) 0.0231(9) -0.0062(9) 0.0063(8) -0.0115(10)
C22A 0.040(2) 0.030(2) 0.0326(15) 0.0031(15) 0.0007(15) -0.004(2)
C23A 0.054(4) 0.050(3) 0.072(4) 0.000(3) -0.015(3) 0.011(3)
C24A 0.077(4) 0.070(4) 0.0282(17) 0.008(2) 0.006(2) -0.017(3)
C22B 0.040(2) 0.030(2) 0.0326(15) 0.0031(15) 0.0007(15) -0.004(2)
C23B 0.054(4) 0.050(3) 0.072(4) 0.000(3) -0.015(3) 0.011(3)
C24B 0.077(4) 0.070(4) 0.0282(17) 0.008(2) 0.006(2) -0.017(3)
C25 0.0297(12) 0.0549(16) 0.0279(11) 0.0008(11) 0.0016(9) -0.0063(11)
C26 0.0389(15) 0.078(2) 0.0289(12) 0.0057(14) -0.0008(10) -0.0089(15)
C27 0.0308(13) 0.076(2) 0.0433(15) 0.0019(15) 0.0034(11) -0.0009(14)

loop_
_atom_type_symbol
_atom_type_description
_atom_type_scat_dispersion_real
_atom_type_scat_dispersion_imag
_atom_type_scat_source
C C 0.0033 0.0016 'International Tables Vol C Tables 4.2.6.8 and 6.1.1.4'
H H 0.0000 0.0000 'International Tables Vol C Tables 4.2.6.8 and 6.1.1.4'
N N 0.0061 0.0033 'International Tables Vol C Tables 4.2.6.8 and 6.1.1.4'
O O 0.0106 0.0060 'International Tables Vol C Tables 4.2.6.8 and 6.1.1.4'
Pd Pd -0.9988 1.0072 'International Tables Vol C Tables 4.2.6.8 and 6.1.1.4'
I I -0.4742 1.8119 'International Tables Vol C Tables 4.2.6.8 and 6.1.1.4'

loop_
_geom_angle_atom_site_label_1
_geom_angle_atom_site_label_2
_geom_angle_atom_site_label_3
_geom_angle
_geom_angle_site_symmetry_1
_geom_angle_site_symmetry_3
_geom_angle_publ_flag
C1 Pd1 O1 97.05(7) . 2_656 ?
C1 Pd1 O1 175.65(8) . . ?
O1 Pd1 O1 79.55(7) 2_656 . ?
C1 Pd1 I1 90.93(6) . . ?
O1 Pd1 I1 171.49(5) 2_656 . ?
O1 Pd1 I1 92.61(5) . . ?
C1 Pd1 Pd1 135.92(6) . 2_656 ?
O1 Pd1 Pd1 42.16(4) 2_656 2_656 ?
O1 Pd1 Pd1 41.86(4) . 2_656 ?
I1 Pd1 Pd1 129.334(9) . 2_656 ?
Pd1 O1 Pd1 95.98(7) 2_656 . ?
Pd1 O1 H1A 113(3) 2_656 . ?
Pd1 O1 H1A 113(3) . . ?
Pd1 O1 H1B 130(8) 2_656 . ?
Pd1 O1 H1B 113(8) . . ?
C1 N1 C3 111.21(18) . . ?
C1 N1 C4 125.79(17) . . ?
C3 N1 C4 122.86(18) . . ?
N1 C1 N2 104.31(18) . . ?
N1 C1 Pd1 126.57(15) . . ?
N2 C1 Pd1 129.12(16) . . ?
C1 N2 C2 110.47(19) . . ?
C1 N2 C16 126.73(19) . . ?
C2 N2 C16 122.41(19) . . ?
C3 C2 N2 107.5(2) . . ?
C3 C2 H2 126.3 . . ?
N2 C2 H2 126.3 . . ?
C2 C3 N1 106.5(2) . . ?
C2 C3 H3 126.7 . . ?
N1 C3 H3 126.7 . . ?
C9 C4 C5 124.0(2) . . ?
C9 C4 N1 118.1(2) . . ?
C5 C4 N1 117.8(2) . . ?
C6 C5 C4 116.4(2) . . ?
C6 C5 C10 120.7(2) . . ?
C4 C5 C10 122.9(2) . . ?
C7 C6 C5 121.2(2) . . ?
C7 C6 H6 119.4 . . ?
C5 C6 H6 119.4 . . ?
C6 C7 C8 120.8(2) . . ?
C6 C7 H7 119.6 . . ?
C8 C7 H7 119.6 . . ?
C7 C8 C9 120.7(3) . . ?
C7 C8 H8 119.6 . . ?
C9 C8 H8 119.6 . . ?
C4 C9 C8 116.8(2) . . ?
C4 C9 C13 121.2(2) . . ?
C8 C9 C13 121.9(2) . . ?
C5 C10 C11 113.4(2) . . ?
C5 C10 C12 110.8(2) . . ?
C11 C10 C12 108.3(2) . . ?
C5 C10 H10 108.1 . . ?
C11 C10 H10 108.1 . . ?
C12 C10 H10 108.1 . . ?
C10 C11 H11A 109.5 . . ?
C10 C11 H11B 109.5 . . ?
H11A C11 H11B 109.5 . . ?
C10 C11 H11C 109.5 . . ?
H11A C11 H11C 109.5 . . ?
H11B C11 H11C 109.5 . . ?
C10 C12 H12A 109.5 . . ?
C10 C12 H12B 109.5 . . ?
H12A C12 H12B 109.5 . . ?
C10 C12 H12C 109.5 . . ?
H12A C12 H12C 109.5 . . ?
H12B C12 H12C 109.5 . . ?
C15 C13 C9 113.6(2) . . ?
C15 C13 C14 110.6(2) . . ?
C9 C13 C14 108.4(2) . . ?
C15 C13 H13 108.0 . . ?
C9 C13 H13 108.0 . . ?
C14 C13 H13 108.0 . . ?
C13 C14 H14A 109.5 . . ?
C13 C14 H14B 109.5 . . ?
H14A C14 H14B 109.5 . . ?
C13 C14 H14C 109.5 . . ?
H14A C14 H14C 109.5 . . ?
H14B C14 H14C 109.5 . . ?
C13 C15 H15A 109.5 . . ?
C13 C15 H15B 109.5 . . ?
H15A C15 H15B 109.5 . . ?
C13 C15 H15C 109.5 . . ?
H15A C15 H15C 109.5 . . ?
H15B C15 H15C 109.5 . . ?
C17 C16 C21 122.9(2) . . ?
C17 C16 N2 118.4(2) . . ?
C21 C16 N2 118.6(2) . . ?
C18 C17 C16 117.6(2) . . ?
C18 C17 C22A 121.8(4) . . ?
C16 C17 C22A 119.7(3) . . ?
C18 C17 C22B 114.6(5) . . ?
C16 C17 C22B 127.6(5) . . ?
C19 C18 C17 121.0(3) . . ?
C19 C18 H18 119.5 . . ?
C17 C18 H18 119.5 . . ?
C20 C19 C18 119.9(3) . . ?
C20 C19 H19 120.0 . . ?
C18 C19 H19 120.0 . . ?
C19 C20 C21 122.0(2) . . ?
C19 C20 H20 119.0 . . ?
C21 C20 H20 119.0 . . ?
C20 C21 C16 116.5(2) . . ?
C20 C21 C25 119.6(2) . . ?
C16 C21 C25 123.9(2) . . ?
C24A C22A C17 111.9(4) . . ?
C24A C22A C23A 111.2(6) . . ?
C17 C22A C23A 110.0(5) . . ?
C24A C22A H22A 107.9 . . ?
C17 C22A H22A 107.9 . . ?
C23A C22A H22A 107.9 . . ?
C22A C23A H23A 109.5 . . ?
C22A C23A H23B 109.5 . . ?
H23A C23A H23B 109.5 . . ?
C22A C23A H23C 109.5 . . ?
H23A C23A H23C 109.5 . . ?
H23B C23A H23C 109.5 . . ?
C22A C24A H24A 109.5 . . ?
C22A C24A H24B 109.5 . . ?
H24A C24A H24B 109.5 . . ?
C22A C24A H24C 109.5 . . ?
H24A C24A H24C 109.5 . . ?
H24B C24A H24C 109.5 . . ?
C24B C22B C23B 111.4(8) . . ?
C24B C22B C17 107.9(6) . . ?
C23B C22B C17 116.4(6) . . ?
C24B C22B H22B 106.9 . . ?
C23B C22B H22B 106.9 . . ?
C17 C22B H22B 106.9 . . ?
C22B C23B H23D 109.5 . . ?
C22B C23B H23E 109.5 . . ?
H23D C23B H23E 109.5 . . ?
C22B C23B H23F 109.5 . . ?
H23D C23B H23F 109.5 . . ?
H23E C23B H23F 109.5 . . ?
C22B C24B H24D 109.5 . . ?
C22B C24B H24E 109.5 . . ?
H24D C24B H24E 109.5 . . ?
C22B C24B H24F 109.5 . . ?
H24D C24B H24F 109.5 . . ?
H24E C24B H24F 109.5 . . ?
C21 C25 C26 111.8(2) . . ?
C21 C25 C27 110.9(2) . . ?
C26 C25 C27 108.8(2) . . ?
C21 C25 H25 108.4 . . ?
C26 C25 H25 108.4 . . ?
C27 C25 H25 108.4 . . ?
C25 C26 H26A 109.5 . . ?
C25 C26 H26B 109.5 . . ?
H26A C26 H26B 109.5 . . ?
C25 C26 H26C 109.5 . . ?
H26A C26 H26C 109.5 . . ?
H26B C26 H26C 109.5 . . ?
C25 C27 H27A 109.5 . . ?
C25 C27 H27B 109.5 . . ?
H27A C27 H27B 109.5 . . ?
C25 C27 H27C 109.5 . . ?
H27A C27 H27C 109.5 . . ?
H27B C27 H27C 109.5 . . ?

loop_
_geom_bond_atom_site_label_1
_geom_bond_atom_site_label_2
_geom_bond_distance
_geom_bond_site_symmetry_2
_geom_bond_publ_flag
I1 Pd1 2.5616(2) . ?
Pd1 C1 1.960(2) . ?
Pd1 O1 2.0561(16) 2_656 ?
Pd1 O1 2.0681(16) . ?
Pd1 Pd1 3.0644(3) 2_656 ?
O1 H1A 0.80(2) . ?
O1 H1B 0.82(3) . ?
N1 C1 1.359(3) . ?
N1 C3 1.392(3) . ?
N1 C4 1.441(3) . ?
C1 N2 1.364(3) . ?
N2 C2 1.392(3) . ?
N2 C16 1.441(3) . ?
C2 C3 1.336(3) . ?
C2 H2 0.9500 . ?
C3 H3 0.9500 . ?
C4 C9 1.392(3) . ?
C4 C5 1.406(3) . ?
C5 C6 1.391(3) . ?
C5 C10 1.525(4) . ?
C6 C7 1.378(4) . ?
C6 H6 0.9500 . ?
C7 C8 1.386(4) . ?
C7 H7 0.9500 . ?
C8 C9 1.395(3) . ?
C8 H8 0.9500 . ?
C9 C13 1.519(3) . ?
C10 C11 1.526(4) . ?
C10 C12 1.533(4) . ?
C10 H10 1.0000 . ?
C11 H11A 0.9800 . ?
C11 H11B 0.9800 . ?
C11 H11C 0.9800 . ?
C12 H12A 0.9800 . ?
C12 H12B 0.9800 . ?
C12 H12C 0.9800 . ?
C13 C15 1.518(4) . ?
C13 C14 1.536(3) . ?
C13 H13 1.0000 . ?
C14 H14A 0.9800 . ?
C14 H14B 0.9800 . ?
C14 H14C 0.9800 . ?
C15 H15A 0.9800 . ?
C15 H15B 0.9800 . ?
C15 H15C 0.9800 . ?
C16 C17 1.395(4) . ?
C16 C21 1.406(3) . ?
C17 C18 1.394(4) . ?
C17 C22A 1.532(4) . ?
C17 C22B 1.533(4) . ?
C18 C19 1.384(4) . ?
C18 H18 0.9500 . ?
C19 C20 1.375(4) . ?
C19 H19 0.9500 . ?
C20 C21 1.397(4) . ?
C20 H20 0.9500 . ?
C21 C25 1.520(4) . ?
C22A C24A 1.529(6) . ?
C22A C23A 1.533(6) . ?
C22A H22A 1.0000 . ?
C23A H23A 0.9800 . ?
C23A H23B 0.9800 . ?
C23A H23C 0.9800 . ?
C24A H24A 0.9800 . ?
C24A H24B 0.9800 . ?
C24A H24C 0.9800 . ?
C22B C24B 1.529(6) . ?
C22B C23B 1.532(7) . ?
C22B H22B 1.0000 . ?
C23B H23D 0.9800 . ?
C23B H23E 0.9800 . ?
C23B H23F 0.9800 . ?
C24B H24D 0.9800 . ?
C24B H24E 0.9800 . ?
C24B H24F 0.9800 . ?
C25 C26 1.533(4) . ?
C25 C27 1.543(4) . ?
C25 H25 1.0000 . ?
C26 H26A 0.9800 . ?
C26 H26B 0.9800 . ?
C26 H26C 0.9800 . ?
C27 H27A 0.9800 . ?
C27 H27B 0.9800 . ?
C27 H27C 0.9800 . ?

loop_
_geom_torsion_atom_site_label_1
_geom_torsion_atom_site_label_2
_geom_torsion_atom_site_label_3
_geom_torsion_atom_site_label_4
_geom_torsion
_geom_torsion_site_symmetry_1
_geom_torsion_site_symmetry_2
_geom_torsion_site_symmetry_3
_geom_torsion_site_symmetry_4
_geom_torsion_publ_flag
C3 N1 C1 N2 -1.5(2) . . . . ?
C4 N1 C1 N2 174.3(2) . . . . ?
C3 N1 C1 Pd1 177.75(17) . . . . ?
C4 N1 C1 Pd1 -6.4(3) . . . . ?
N1 C1 N2 C2 1.2(2) . . . . ?
Pd1 C1 N2 C2 -178.05(17) . . . . ?
N1 C1 N2 C16 -171.6(2) . . . . ?
Pd1 C1 N2 C16 9.1(3) . . . . ?
C1 N2 C2 C3 -0.4(3) . . . . ?
C16 N2 C2 C3 172.7(2) . . . . ?
N2 C2 C3 N1 -0.5(3) . . . . ?
C1 N1 C3 C2 1.3(3) . . . . ?
C4 N1 C3 C2 -174.7(2) . . . . ?
C1 N1 C4 C9 85.9(3) . . . . ?
C3 N1 C4 C9 -98.7(3) . . . . ?
C1 N1 C4 C5 -96.6(3) . . . . ?
C3 N1 C4 C5 78.8(3) . . . . ?
C9 C4 C5 C6 -1.4(3) . . . . ?
N1 C4 C5 C6 -178.7(2) . . . . ?
C9 C4 C5 C10 176.4(2) . . . . ?
N1 C4 C5 C10 -1.0(3) . . . . ?
C4 C5 C6 C7 1.1(4) . . . . ?
C10 C5 C6 C7 -176.7(2) . . . . ?
C5 C6 C7 C8 -0.3(4) . . . . ?
C6 C7 C8 C9 -0.4(4) . . . . ?
C5 C4 C9 C8 0.8(3) . . . . ?
N1 C4 C9 C8 178.1(2) . . . . ?
C5 C4 C9 C13 -175.3(2) . . . . ?
N1 C4 C9 C13 2.0(3) . . . . ?
C7 C8 C9 C4 0.1(4) . . . . ?
C7 C8 C9 C13 176.2(2) . . . . ?
C6 C5 C10 C11 -39.9(3) . . . . ?
C4 C5 C10 C11 142.4(2) . . . . ?
C6 C5 C10 C12 82.1(3) . . . . ?
C4 C5 C10 C12 -95.6(3) . . . . ?
C4 C9 C13 C15 -147.3(2) . . . . ?
C8 C9 C13 C15 36.8(3) . . . . ?
C4 C9 C13 C14 89.3(3) . . . . ?
C8 C9 C13 C14 -86.6(3) . . . . ?
C1 N2 C16 C17 64.1(3) . . . . ?
C2 N2 C16 C17 -107.9(3) . . . . ?
C1 N2 C16 C21 -120.7(2) . . . . ?
C2 N2 C16 C21 67.2(3) . . . . ?
C21 C16 C17 C18 1.7(4) . . . . ?
N2 C16 C17 C18 176.6(2) . . . . ?
C21 C16 C17 C22A -168.1(3) . . . . ?
N2 C16 C17 C22A 6.8(4) . . . . ?
C21 C16 C17 C22B 176.6(4) . . . . ?
N2 C16 C17 C22B -8.5(5) . . . . ?
C16 C17 C18 C19 -1.9(4) . . . . ?
C22A C17 C18 C19 167.7(3) . . . . ?
C22B C17 C18 C19 -177.5(4) . . . . ?
C17 C18 C19 C20 0.7(4) . . . . ?
C18 C19 C20 C21 0.8(4) . . . . ?
C19 C20 C21 C16 -0.9(4) . . . . ?
C19 C20 C21 C25 -179.5(2) . . . . ?
C17 C16 C21 C20 -0.3(3) . . . . ?
N2 C16 C21 C20 -175.2(2) . . . . ?
C17 C16 C21 C25 178.2(2) . . . . ?
N2 C16 C21 C25 3.3(3) . . . . ?
C18 C17 C22A C24A -90.6(6) . . . . ?
C16 C17 C22A C24A 78.8(6) . . . . ?
C18 C17 C22A C23A 33.6(6) . . . . ?
C16 C17 C22A C23A -157.1(4) . . . . ?
C18 C17 C22B C24B -73.8(8) . . . . ?
C16 C17 C22B C24B 111.2(7) . . . . ?
C18 C17 C22B C23B 52.3(10) . . . . ?
C16 C17 C22B C23B -122.8(8) . . . . ?
C20 C21 C25 C26 -50.2(3) . . . . ?
C16 C21 C25 C26 131.3(3) . . . . ?
C20 C21 C25 C27 71.5(3) . . . . ?
C16 C21 C25 C27 -107.0(3) . . . . ?
